data_4079071
loop_
_publ_author_name
'Wang, Xiaowu'
'Fr\"ohlich, Roland'
'Daniliuc, Constantin G.'
'Rieger, Bernhard'
'Jonovic, Aleksandra'
'Kehr, Gerald'
'Erker, Gerhard'

_publ_section_title
;
 (&#x201C;Ferrocene-salaldiminato&#x201D;)zirconium Complexes for Ethylene
 Polymerization Catalysis: The Role of the Bulky Substituents
;
_journal_issue 19
_journal_name_full Organometallics
_journal_page_first 6741
_journal_paper_doi 10.1021/om3004509
_journal_volume 31
_journal_year 2012
_chemical_absolute_configuration ad
_chemical_formula_sum 'C23 H26 F5 Fe N O Si2'
_chemical_formula_weight 539.48
_chemical_name_systematic
; 
 ? 
;
_space_group_IT_number 19
_symmetry_cell_setting orthorhombic
_symmetry_space_group_name_Hall 'P 2ac 2ab'
_symmetry_space_group_name_H-M 'P 21 21 21'
_atom_sites_solution_hydrogens geom
_atom_sites_solution_primary direct
_atom_sites_solution_secondary difmap
_audit_creation_method SHELXL-97
_cell_angle_alpha 90.00
_cell_angle_beta 90.00
_cell_angle_gamma 90.00
_cell_formula_units_Z 4
_cell_length_a 10.9331(2)
_cell_length_b 11.0599(2)
_cell_length_c 21.0231(3)
_cell_measurement_reflns_used 5178
_cell_measurement_temperature 223(2)
_cell_measurement_theta_max 27.88
_cell_measurement_theta_min 4.08
_cell_volume 2542.09(7)
_computing_cell_refinement 'Collect (Nonius B.V., 1998)'
_computing_data_collection 'Collect (Nonius B.V., 1998)'
_computing_data_reduction 'Denzo-SMN (Otwinowski & Minor, 1997)'
_computing_molecular_graphics 'XP (BrukerAXS, 2000)'
_computing_publication_material 'SHELXL-97 (Sheldrick, 1997)'
_computing_structure_refinement 'SHELXL-97 (Sheldrick, 1997)'
_computing_structure_solution 'SHELXS-97 (Sheldrick, 1990)'
_diffrn_ambient_temperature 223(2)
_diffrn_measured_fraction_theta_full 0.991
_diffrn_measured_fraction_theta_max 0.991
_diffrn_measurement_device_type 'Nonius KappaCCD APEXII'
_diffrn_measurement_method '\w and \f scans'
_diffrn_radiation_monochromator 'Montel mirror'
_diffrn_radiation_source 'rotating anode Nonius FR591'
_diffrn_radiation_type MoK\a
_diffrn_radiation_wavelength 0.71073
_diffrn_reflns_av_R_equivalents 0.037
_diffrn_reflns_av_sigmaI/netI 0.0235
_diffrn_reflns_limit_h_max 14
_diffrn_reflns_limit_h_min -14
_diffrn_reflns_limit_k_max 14
_diffrn_reflns_limit_k_min -14
_diffrn_reflns_limit_l_max 27
_diffrn_reflns_limit_l_min -27
_diffrn_reflns_number 15873
_diffrn_reflns_theta_full 27.88
_diffrn_reflns_theta_max 27.88
_diffrn_reflns_theta_min 4.16
_exptl_absorpt_coefficient_mu 0.740
_exptl_absorpt_correction_T_max 0.9297
_exptl_absorpt_correction_T_min 0.7563
_exptl_absorpt_correction_type multi-scan
_exptl_absorpt_process_details 'denzo (Otwinowski, Borek, Majewski & Minor, 2003)'
_exptl_crystal_colour red
_exptl_crystal_density_diffrn 1.410
_exptl_crystal_density_method 'not measured'
_exptl_crystal_description block
_exptl_crystal_F_000 1112
_exptl_crystal_size_max 0.40
_exptl_crystal_size_mid 0.30
_exptl_crystal_size_min 0.10
_refine_diff_density_max 0.370
_refine_diff_density_min -0.223
_refine_diff_density_rms 0.042
_refine_ls_abs_structure_details 'Flack H D (1983), Acta Cryst. A39, 876-881'
_refine_ls_abs_structure_Flack 0.103(15)
_refine_ls_extinction_method none
_refine_ls_goodness_of_fit_ref 1.085
_refine_ls_hydrogen_treatment constr
_refine_ls_matrix_type full
_refine_ls_number_parameters 305
_refine_ls_number_reflns 5958
_refine_ls_number_restraints 0
_refine_ls_restrained_S_all 1.085
_refine_ls_R_factor_all 0.0411
_refine_ls_R_factor_gt 0.0375
_refine_ls_shift/su_max 0.000
_refine_ls_shift/su_mean 0.000
_refine_ls_structure_factor_coef Fsqd
_refine_ls_weighting_details 'calc w=1/[\s^2^(Fo^2^)+(0.0229P)^2^+1.7166P] where P=(Fo^2^+2Fc^2^)/3'
_refine_ls_weighting_scheme calc
_refine_ls_wR_factor_gt 0.0834
_refine_ls_wR_factor_ref 0.0865
_reflns_number_gt 5650
_reflns_number_total 5958
_reflns_threshold_expression >2sigma(I)
_cod_data_source_file om3004509_si_007.cif
_cod_data_source_block erk5606
_cod_original_sg_symbol_H-M P212121
_cod_database_code 4079071

loop_
_symmetry_equiv_pos_as_xyz
'x, y, z'
'-x+1/2, -y, z+1/2'
'-x, y+1/2, -z+1/2'
'x+1/2, -y+1/2, -z'

loop_
_atom_site_label
_atom_site_type_symbol
_atom_site_fract_x
_atom_site_fract_y
_atom_site_fract_z
_atom_site_U_iso_or_equiv
_atom_site_adp_type
_atom_site_occupancy
_atom_site_symmetry_multiplicity
_atom_site_calc_flag
_atom_site_refinement_flags
Fe1 Fe 0.06325(3) 0.53237(3) 0.082436(16) 0.03733(9) Uani 1 1 d .
Si1 Si 0.02990(8) 0.21431(7) 0.08770(4) 0.0520(2) Uani 1 1 d .
Si2 Si 0.07141(7) 0.64057(6) -0.07688(3) 0.04092(15) Uani 1 1 d .
N1 N 0.39669(19) 0.4607(2) 0.11718(10) 0.0445(5) Uani 1 1 d .
O1 O 0.31193(17) 0.59851(18) 0.01858(10) 0.0473(4) Uani 1 1 d .
H01 H 0.3650 0.5802 0.0451 0.071 Uiso 1 1 calc R
C1 C 0.0938(2) 0.3575(2) 0.05502(12) 0.0383(5) Uani 1 1 d .
C2 C 0.2084(2) 0.4203(2) 0.06655(12) 0.0367(5) Uani 1 1 d .
C3 C 0.2158(2) 0.5214(2) 0.02382(11) 0.0364(5) Uani 1 1 d .
C4 C 0.1087(2) 0.5278(2) -0.01406(11) 0.0365(5) Uani 1 1 d .
C5 C 0.0362(2) 0.4252(2) 0.00498(12) 0.0401(5) Uani 1 1 d .
H5 H -0.0396 0.4050 -0.0132 0.048 Uiso 1 1 calc R
C6 C -0.0490(3) 0.6791(3) 0.09482(16) 0.0563(7) Uani 1 1 d .
H6 H -0.0832 0.7257 0.0620 0.068 Uiso 1 1 calc R
C7 C 0.0650(4) 0.7002(3) 0.12460(17) 0.0638(8) Uani 1 1 d .
H7 H 0.1195 0.7635 0.1154 0.077 Uiso 1 1 calc R
C8 C 0.0820(4) 0.6092(4) 0.17038(16) 0.0764(12) Uani 1 1 d .
H8 H 0.1504 0.6008 0.1971 0.092 Uiso 1 1 calc R
C9 C -0.0211(4) 0.5327(4) 0.16941(15) 0.0725(10) Uani 1 1 d .
H9 H -0.0336 0.4645 0.1953 0.087 Uiso 1 1 calc R
C10 C -0.1022(3) 0.5768(3) 0.12260(17) 0.0636(9) Uani 1 1 d .
H10 H -0.1785 0.5434 0.1120 0.076 Uiso 1 1 calc R
C11 C 0.2998(2) 0.3953(2) 0.11395(12) 0.0395(5) Uani 1 1 d .
H11 H 0.2887 0.3310 0.1426 0.047 Uiso 1 1 calc R
C12 C 0.1097(6) 0.0880(4) 0.0470(3) 0.121(2) Uani 1 1 d .
H12A H 0.0717 0.0119 0.0588 0.181 Uiso 1 1 calc R
H12B H 0.1950 0.0871 0.0597 0.181 Uiso 1 1 calc R
H12C H 0.1041 0.0988 0.0013 0.181 Uiso 1 1 calc R
C13 C 0.0487(4) 0.1996(4) 0.17560(17) 0.0777(11) Uani 1 1 d .
H13A H 0.0008 0.2615 0.1968 0.117 Uiso 1 1 calc R
H13B H 0.1343 0.2093 0.1866 0.117 Uiso 1 1 calc R
H13C H 0.0208 0.1204 0.1891 0.117 Uiso 1 1 calc R
C14 C -0.1360(4) 0.2132(4) 0.0679(2) 0.0835(13) Uani 1 1 d .
H14A H -0.1464 0.2243 0.0225 0.125 Uiso 1 1 calc R
H14B H -0.1767 0.2784 0.0904 0.125 Uiso 1 1 calc R
H14C H -0.1714 0.1365 0.0806 0.125 Uiso 1 1 calc R
C15 C 0.1634(4) 0.6049(3) -0.14925(15) 0.0680(9) Uani 1 1 d .
H15A H 0.2497 0.6121 -0.1394 0.102 Uiso 1 1 calc R
H15B H 0.1424 0.6610 -0.1830 0.102 Uiso 1 1 calc R
H15C H 0.1458 0.5229 -0.1630 0.102 Uiso 1 1 calc R
C16 C 0.1106(3) 0.7952(2) -0.04868(16) 0.0507(7) Uani 1 1 d .
H16A H 0.1950 0.7968 -0.0345 0.076 Uiso 1 1 calc R
H16B H 0.0573 0.8172 -0.0136 0.076 Uiso 1 1 calc R
H16C H 0.1000 0.8524 -0.0832 0.076 Uiso 1 1 calc R
C17 C -0.0950(3) 0.6268(3) -0.09428(15) 0.0559(7) Uani 1 1 d .
H17A H -0.1197 0.6912 -0.1228 0.084 Uiso 1 1 calc R
H17B H -0.1410 0.6328 -0.0549 0.084 Uiso 1 1 calc R
H17C H -0.1110 0.5492 -0.1141 0.084 Uiso 1 1 calc R
C21 C 0.4895(2) 0.4361(3) 0.16170(13) 0.0432(6) Uani 1 1 d .
C22 C 0.5315(2) 0.5288(3) 0.20019(13) 0.0472(6) Uani 1 1 d .
F22 F 0.47539(19) 0.63647(16) 0.19823(9) 0.0647(5) Uani 1 1 d .
C23 C 0.6305(3) 0.5146(3) 0.24003(13) 0.0538(7) Uani 1 1 d .
F23 F 0.6662(2) 0.6081(2) 0.27676(10) 0.0827(7) Uani 1 1 d .
F24 F 0.78784(17) 0.3929(2) 0.28054(9) 0.0753(6) Uani 1 1 d .
C24 C 0.6914(3) 0.4067(3) 0.24232(14) 0.0537(7) Uani 1 1 d .
C25 C 0.6514(3) 0.3120(3) 0.20499(15) 0.0541(7) Uani 1 1 d .
F25 F 0.7096(2) 0.2063(2) 0.20777(11) 0.0793(6) Uani 1 1 d .
F26 F 0.5175(2) 0.23419(18) 0.12903(10) 0.0728(6) Uani 1 1 d .
C26 C 0.5516(3) 0.3272(3) 0.16566(14) 0.0486(6) Uani 1 1 d .

loop_
_atom_site_aniso_label
_atom_site_aniso_U_11
_atom_site_aniso_U_22
_atom_site_aniso_U_33
_atom_site_aniso_U_23
_atom_site_aniso_U_13
_atom_site_aniso_U_12
Fe1 0.03299(16) 0.04193(17) 0.03708(16) -0.00413(15) -0.00057(15) 0.00101(15)
Si1 0.0571(5) 0.0419(4) 0.0571(5) 0.0091(4) -0.0001(4) -0.0097(3)
Si2 0.0420(4) 0.0403(3) 0.0404(3) 0.0041(3) -0.0047(3) 0.0003(3)
N1 0.0350(10) 0.0518(12) 0.0466(11) 0.0091(11) -0.0065(9) 0.0008(10)
O1 0.0368(10) 0.0493(11) 0.0556(11) 0.0120(9) -0.0038(9) -0.0064(8)
C1 0.0386(13) 0.0379(12) 0.0384(11) 0.0004(10) 0.0001(10) -0.0013(10)
C2 0.0330(12) 0.0368(11) 0.0401(12) 0.0009(9) 0.0008(9) 0.0025(9)
C3 0.0328(11) 0.0375(12) 0.0390(11) 0.0023(10) 0.0022(9) -0.0002(10)
C4 0.0375(11) 0.0369(11) 0.0352(11) -0.0026(10) -0.0017(9) -0.0006(11)
C5 0.0396(13) 0.0396(12) 0.0411(12) -0.0012(10) -0.0037(10) -0.0041(10)
C6 0.0504(16) 0.0536(15) 0.0649(19) -0.0116(14) 0.0074(15) 0.0134(14)
C7 0.065(2) 0.0570(18) 0.070(2) -0.0277(16) 0.0041(18) 0.0003(17)
C8 0.072(2) 0.106(3) 0.0505(17) -0.039(2) -0.0090(17) 0.029(2)
C9 0.088(3) 0.080(2) 0.0492(17) 0.0042(18) 0.0268(17) 0.020(2)
C10 0.0437(16) 0.074(2) 0.073(2) -0.0065(17) 0.0175(15) 0.0076(15)
C11 0.0354(12) 0.0434(14) 0.0398(12) 0.0036(10) 0.0009(10) 0.0033(10)
C12 0.171(6) 0.044(2) 0.147(5) 0.003(2) 0.058(4) 0.011(3)
C13 0.072(2) 0.094(3) 0.067(2) 0.039(2) -0.0091(19) -0.015(2)
C14 0.082(3) 0.091(3) 0.078(3) 0.022(2) -0.019(2) -0.048(2)
C15 0.088(3) 0.063(2) 0.0529(17) 0.0118(15) 0.0122(18) 0.0089(19)
C16 0.0437(14) 0.0414(14) 0.0669(18) 0.0049(13) -0.0064(13) -0.0017(12)
C17 0.0507(16) 0.0583(16) 0.0586(17) 0.0100(15) -0.0197(13) -0.0064(13)
C21 0.0352(13) 0.0520(15) 0.0425(13) 0.0097(11) -0.0020(10) 0.0007(11)
C22 0.0416(14) 0.0525(14) 0.0474(13) 0.0060(13) -0.0008(11) 0.0023(13)
F22 0.0693(13) 0.0513(9) 0.0734(12) -0.0005(9) -0.0082(10) 0.0082(9)
C23 0.0503(16) 0.070(2) 0.0407(13) 0.0036(14) -0.0051(12) -0.0133(15)
F23 0.0854(15) 0.0897(16) 0.0731(13) -0.0101(12) -0.0263(12) -0.0178(13)
F24 0.0481(10) 0.1195(18) 0.0583(10) 0.0256(12) -0.0167(8) 0.0010(11)
C24 0.0359(13) 0.081(2) 0.0444(14) 0.0178(14) -0.0025(12) 0.0016(14)
C25 0.0463(16) 0.0651(19) 0.0510(16) 0.0147(14) -0.0013(13) 0.0143(14)
F25 0.0718(14) 0.0828(14) 0.0833(14) 0.0175(12) -0.0040(11) 0.0335(12)
F26 0.0807(14) 0.0576(11) 0.0800(14) -0.0098(10) -0.0159(11) 0.0126(10)
C26 0.0456(15) 0.0519(15) 0.0484(14) 0.0045(12) -0.0014(13) 0.0040(13)

loop_
_atom_type_symbol
_atom_type_description
_atom_type_scat_dispersion_real
_atom_type_scat_dispersion_imag
_atom_type_scat_source
C C 0.0033 0.0016 'International Tables Vol C Tables 4.2.6.8 and 6.1.1.4'
H H 0.0000 0.0000 'International Tables Vol C Tables 4.2.6.8 and 6.1.1.4'
N N 0.0061 0.0033 'International Tables Vol C Tables 4.2.6.8 and 6.1.1.4'
O O 0.0106 0.0060 'International Tables Vol C Tables 4.2.6.8 and 6.1.1.4'
F F 0.0171 0.0103 'International Tables Vol C Tables 4.2.6.8 and 6.1.1.4'
Si Si 0.0817 0.0704 'International Tables Vol C Tables 4.2.6.8 and 6.1.1.4'
Fe Fe 0.3463 0.8444 'International Tables Vol C Tables 4.2.6.8 and 6.1.1.4'

loop_
_geom_angle_atom_site_label_1
_geom_angle_atom_site_label_2
_geom_angle_atom_site_label_3
_geom_angle
C5 Fe1 C2 68.17(10)
C5 Fe1 C8 168.42(16)
C2 Fe1 C8 108.82(13)
C5 Fe1 C1 41.21(10)
C2 Fe1 C1 41.64(10)
C8 Fe1 C1 129.14(14)
C5 Fe1 C9 130.55(15)
C2 Fe1 C9 119.82(13)
C8 Fe1 C9 40.27(16)
C1 Fe1 C9 109.08(14)
C5 Fe1 C6 118.39(12)
C2 Fe1 C6 165.11(12)
C8 Fe1 C6 67.44(15)
C1 Fe1 C6 151.82(12)
C9 Fe1 C6 67.40(15)
C5 Fe1 C10 109.89(13)
C2 Fe1 C10 153.68(13)
C8 Fe1 C10 67.50(16)
C1 Fe1 C10 119.04(13)
C9 Fe1 C10 40.24(14)
C6 Fe1 C10 39.85(13)
C5 Fe1 C7 150.63(13)
C2 Fe1 C7 127.70(13)
C8 Fe1 C7 40.05(16)
C1 Fe1 C7 166.67(13)
C9 Fe1 C7 67.52(17)
C6 Fe1 C7 40.26(14)
C10 Fe1 C7 67.37(15)
C5 Fe1 C3 66.91(10)
C2 Fe1 C3 40.82(9)
C8 Fe1 C3 118.70(14)
C1 Fe1 C3 69.30(10)
C9 Fe1 C3 153.03(14)
C6 Fe1 C3 127.02(12)
C10 Fe1 C3 164.60(13)
C7 Fe1 C3 107.52(13)
C5 Fe1 C4 40.86(10)
C2 Fe1 C4 68.99(10)
C8 Fe1 C4 149.78(16)
C1 Fe1 C4 70.41(10)
C9 Fe1 C4 166.94(14)
C6 Fe1 C4 106.55(12)
C10 Fe1 C4 127.88(13)
C7 Fe1 C4 115.98(13)
C3 Fe1 C4 39.79(9)
C12 Si1 C14 110.5(3)
C12 Si1 C1 107.09(18)
C14 Si1 C1 106.78(15)
C12 Si1 C13 109.8(2)
C14 Si1 C13 109.14(19)
C1 Si1 C13 113.47(15)
C16 Si2 C4 109.84(13)
C16 Si2 C17 111.29(14)
C4 Si2 C17 107.38(12)
C16 Si2 C15 109.28(16)
C4 Si2 C15 108.58(14)
C17 Si2 C15 110.42(17)
C11 N1 C21 121.4(2)
C3 O1 H01 109.5
C5 C1 C2 104.5(2)
C5 C1 Si1 123.32(19)
C2 C1 Si1 131.93(19)
C5 C1 Fe1 69.02(14)
C2 C1 Fe1 69.03(13)
Si1 C1 Fe1 129.71(14)
C3 C2 C11 122.9(2)
C3 C2 C1 108.4(2)
C11 C2 C1 128.6(2)
C3 C2 Fe1 70.94(14)
C11 C2 Fe1 122.93(18)
C1 C2 Fe1 69.33(14)
O1 C3 C4 124.2(2)
O1 C3 C2 125.7(2)
C4 C3 C2 110.1(2)
O1 C3 Fe1 129.26(18)
C4 C3 Fe1 70.56(13)
C2 C3 Fe1 68.24(13)
C3 C4 C5 105.0(2)
C3 C4 Si2 127.80(19)
C5 C4 Si2 127.18(18)
C3 C4 Fe1 69.65(13)
C5 C4 Fe1 67.56(13)
Si2 C4 Fe1 128.35(13)
C1 C5 C4 111.9(2)
C1 C5 Fe1 69.77(14)
C4 C5 Fe1 71.58(14)
C1 C5 H5 124.0
C4 C5 H5 124.0
Fe1 C5 H5 126.2
C10 C6 C7 108.4(3)
C10 C6 Fe1 70.27(18)
C7 C6 Fe1 70.10(17)
C10 C6 H6 125.8
C7 C6 H6 125.8
Fe1 C6 H6 125.4
C8 C7 C6 107.6(3)
C8 C7 Fe1 69.53(18)
C6 C7 Fe1 69.64(17)
C8 C7 H7 126.2
C6 C7 H7 126.2
Fe1 C7 H7 126.2
C7 C8 C9 108.3(3)
C7 C8 Fe1 70.42(18)
C9 C8 Fe1 69.98(18)
C7 C8 H8 125.8
C9 C8 H8 125.8
Fe1 C8 H8 125.4
C8 C9 C10 107.7(3)
C8 C9 Fe1 69.75(18)
C10 C9 Fe1 70.18(18)
C8 C9 H9 126.1
C10 C9 H9 126.1
Fe1 C9 H9 125.5
C6 C10 C9 108.0(3)
C6 C10 Fe1 69.88(17)
C9 C10 Fe1 69.59(18)
C6 C10 H10 126.0
C9 C10 H10 126.0
Fe1 C10 H10 126.1
N1 C11 C2 120.1(2)
N1 C11 H11 119.9
C2 C11 H11 119.9
Si1 C12 H12A 109.5
Si1 C12 H12B 109.5
H12A C12 H12B 109.5
Si1 C12 H12C 109.5
H12A C12 H12C 109.5
H12B C12 H12C 109.5
Si1 C13 H13A 109.5
Si1 C13 H13B 109.5
H13A C13 H13B 109.5
Si1 C13 H13C 109.5
H13A C13 H13C 109.5
H13B C13 H13C 109.5
Si1 C14 H14A 109.5
Si1 C14 H14B 109.5
H14A C14 H14B 109.5
Si1 C14 H14C 109.5
H14A C14 H14C 109.5
H14B C14 H14C 109.5
Si2 C15 H15A 109.5
Si2 C15 H15B 109.5
H15A C15 H15B 109.5
Si2 C15 H15C 109.5
H15A C15 H15C 109.5
H15B C15 H15C 109.5
Si2 C16 H16A 109.5
Si2 C16 H16B 109.5
H16A C16 H16B 109.5
Si2 C16 H16C 109.5
H16A C16 H16C 109.5
H16B C16 H16C 109.5
Si2 C17 H17A 109.5
Si2 C17 H17B 109.5
H17A C17 H17B 109.5
Si2 C17 H17C 109.5
H17A C17 H17C 109.5
H17B C17 H17C 109.5
C22 C21 C26 116.5(2)
C22 C21 N1 119.1(2)
C26 C21 N1 124.2(3)
F22 C22 C23 118.6(3)
F22 C22 C21 119.2(2)
C23 C22 C21 122.2(3)
F23 C23 C24 120.5(3)
F23 C23 C22 119.3(3)
C24 C23 C22 120.2(3)
F24 C24 C23 120.4(3)
F24 C24 C25 120.4(3)
C23 C24 C25 119.2(3)
F25 C25 C26 120.7(3)
F25 C25 C24 119.3(3)
C26 C25 C24 120.0(3)
F26 C26 C25 118.2(3)
F26 C26 C21 119.8(3)
C25 C26 C21 122.0(3)

loop_
_geom_bond_atom_site_label_1
_geom_bond_atom_site_label_2
_geom_bond_distance
Fe1 C5 2.036(2)
Fe1 C2 2.041(2)
Fe1 C8 2.045(3)
Fe1 C1 2.046(3)
Fe1 C9 2.048(3)
Fe1 C6 2.051(3)
Fe1 C10 2.056(3)
Fe1 C7 2.057(3)
Fe1 C3 2.077(2)
Fe1 C4 2.089(2)
Si1 C12 1.856(4)
Si1 C14 1.861(4)
Si1 C1 1.862(3)
Si1 C13 1.866(4)
Si2 C16 1.861(3)
Si2 C4 1.862(3)
Si2 C17 1.862(3)
Si2 C15 1.866(3)
N1 C11 1.284(3)
N1 C21 1.407(3)
O1 C3 1.358(3)
O1 H01 0.8300
C1 C5 1.436(3)
C1 C2 1.453(3)
C2 C3 1.437(3)
C2 C11 1.438(3)
C3 C4 1.418(3)
C4 C5 1.441(3)
C5 H5 0.9400
C6 C10 1.399(5)
C6 C7 1.413(5)
C6 H6 0.9400
C7 C8 1.405(5)
C7 H7 0.9400
C8 C9 1.409(6)
C8 H8 0.9400
C9 C10 1.411(5)
C9 H9 0.9400
C10 H10 0.9400
C11 H11 0.9400
C12 H12A 0.9700
C12 H12B 0.9700
C12 H12C 0.9700
C13 H13A 0.9700
C13 H13B 0.9700
C13 H13C 0.9700
C14 H14A 0.9700
C14 H14B 0.9700
C14 H14C 0.9700
C15 H15A 0.9700
C15 H15B 0.9700
C15 H15C 0.9700
C16 H16A 0.9700
C16 H16B 0.9700
C16 H16C 0.9700
C17 H17A 0.9700
C17 H17B 0.9700
C17 H17C 0.9700
C21 C22 1.384(4)
C21 C26 1.386(4)
C22 F22 1.341(3)
C22 C23 1.377(4)
C23 F23 1.348(4)
C23 C24 1.368(5)
F24 C24 1.335(3)
C24 C25 1.379(5)
C25 F25 1.333(4)
C25 C26 1.379(4)
F26 C26 1.338(3)

loop_
_geom_torsion_atom_site_label_1
_geom_torsion_atom_site_label_2
_geom_torsion_atom_site_label_3
_geom_torsion_atom_site_label_4
_geom_torsion
C12 Si1 C1 C5 97.2(3)
C14 Si1 C1 C5 -21.2(3)
C13 Si1 C1 C5 -141.5(2)
C12 Si1 C1 C2 -76.6(3)
C14 Si1 C1 C2 165.0(3)
C13 Si1 C1 C2 44.8(3)
C12 Si1 C1 Fe1 -173.5(3)
C14 Si1 C1 Fe1 68.1(2)
C13 Si1 C1 Fe1 -52.2(2)
C2 Fe1 C1 C5 -115.8(2)
C8 Fe1 C1 C5 171.1(2)
C9 Fe1 C1 C5 130.48(19)
C6 Fe1 C1 C5 52.9(3)
C10 Fe1 C1 C5 87.52(19)
C7 Fe1 C1 C5 -156.7(5)
C3 Fe1 C1 C5 -78.18(15)
C4 Fe1 C1 C5 -35.69(14)
C5 Fe1 C1 C2 115.8(2)
C8 Fe1 C1 C2 -73.2(2)
C9 Fe1 C1 C2 -113.76(18)
C6 Fe1 C1 C2 168.7(2)
C10 Fe1 C1 C2 -156.71(17)
C7 Fe1 C1 C2 -40.9(6)
C3 Fe1 C1 C2 37.58(13)
C4 Fe1 C1 C2 80.07(15)
C5 Fe1 C1 Si1 -116.5(2)
C2 Fe1 C1 Si1 127.7(2)
C8 Fe1 C1 Si1 54.6(3)
C9 Fe1 C1 Si1 14.0(2)
C6 Fe1 C1 Si1 -63.6(3)
C10 Fe1 C1 Si1 -29.0(2)
C7 Fe1 C1 Si1 86.8(6)
C3 Fe1 C1 Si1 165.3(2)
C4 Fe1 C1 Si1 -152.20(19)
C5 C1 C2 C3 -0.1(3)
Si1 C1 C2 C3 174.5(2)
Fe1 C1 C2 C3 -60.41(17)
C5 C1 C2 C11 176.5(2)
Si1 C1 C2 C11 -8.9(4)
Fe1 C1 C2 C11 116.2(3)
C5 C1 C2 Fe1 60.30(17)
Si1 C1 C2 Fe1 -125.1(2)
C5 Fe1 C2 C3 79.49(15)
C8 Fe1 C2 C3 -112.4(2)
C1 Fe1 C2 C3 119.2(2)
C9 Fe1 C2 C3 -155.23(19)
C6 Fe1 C2 C3 -39.6(5)
C10 Fe1 C2 C3 170.5(3)
C7 Fe1 C2 C3 -71.8(2)
C4 Fe1 C2 C3 35.46(14)
C5 Fe1 C2 C11 -163.1(2)
C8 Fe1 C2 C11 5.0(3)
C1 Fe1 C2 C11 -123.3(3)
C9 Fe1 C2 C11 -37.8(3)
C6 Fe1 C2 C11 77.8(5)
C10 Fe1 C2 C11 -72.1(4)
C7 Fe1 C2 C11 45.7(3)
C3 Fe1 C2 C11 117.4(3)
C4 Fe1 C2 C11 152.9(2)
C5 Fe1 C2 C1 -39.73(14)
C8 Fe1 C2 C1 128.34(19)
C9 Fe1 C2 C1 85.5(2)
C6 Fe1 C2 C1 -158.9(4)
C10 Fe1 C2 C1 51.2(3)
C7 Fe1 C2 C1 169.00(18)
C3 Fe1 C2 C1 -119.2(2)
C4 Fe1 C2 C1 -83.77(15)
C11 C2 C3 O1 6.0(4)
C1 C2 C3 O1 -177.1(2)
Fe1 C2 C3 O1 123.5(3)
C11 C2 C3 C4 -175.6(2)
C1 C2 C3 C4 1.2(3)
Fe1 C2 C3 C4 -58.16(17)
C11 C2 C3 Fe1 -117.5(2)
C1 C2 C3 Fe1 59.41(16)
C5 Fe1 C3 O1 158.1(2)
C2 Fe1 C3 O1 -119.0(3)
C8 Fe1 C3 O1 -33.1(3)
C1 Fe1 C3 O1 -157.3(2)
C9 Fe1 C3 O1 -65.8(4)
C6 Fe1 C3 O1 49.1(3)
C10 Fe1 C3 O1 77.0(5)
C7 Fe1 C3 O1 9.0(3)
C4 Fe1 C3 O1 118.8(3)
C5 Fe1 C3 C4 39.39(15)
C2 Fe1 C3 C4 122.2(2)
C8 Fe1 C3 C4 -151.9(2)
C1 Fe1 C3 C4 83.90(16)
C9 Fe1 C3 C4 175.5(3)
C6 Fe1 C3 C4 -69.6(2)
C10 Fe1 C3 C4 -41.7(5)
C7 Fe1 C3 C4 -109.80(18)
C5 Fe1 C3 C2 -82.82(15)
C8 Fe1 C3 C2 85.9(2)
C1 Fe1 C3 C2 -38.31(14)
C9 Fe1 C3 C2 53.3(4)
C6 Fe1 C3 C2 168.15(16)
C10 Fe1 C3 C2 -163.9(5)
C7 Fe1 C3 C2 127.99(17)
C4 Fe1 C3 C2 -122.2(2)
O1 C3 C4 C5 176.5(2)
C2 C3 C4 C5 -1.8(3)
Fe1 C3 C4 C5 -58.62(16)
O1 C3 C4 Si2 -1.5(4)
C2 C3 C4 Si2 -179.85(18)
Fe1 C3 C4 Si2 123.4(2)
O1 C3 C4 Fe1 -124.9(2)
C2 C3 C4 Fe1 56.79(17)
C16 Si2 C4 C3 -44.4(3)
C17 Si2 C4 C3 -165.5(2)
C15 Si2 C4 C3 75.1(3)
C16 Si2 C4 C5 138.0(2)
C17 Si2 C4 C5 16.9(3)
C15 Si2 C4 C5 -102.5(3)
C16 Si2 C4 Fe1 48.6(2)
C17 Si2 C4 Fe1 -72.51(19)
C15 Si2 C4 Fe1 168.09(18)
C5 Fe1 C4 C3 -116.8(2)
C2 Fe1 C4 C3 -36.34(15)
C8 Fe1 C4 C3 55.2(3)
C1 Fe1 C4 C3 -80.85(16)
C9 Fe1 C4 C3 -170.9(6)
C6 Fe1 C4 C3 128.66(17)
C10 Fe1 C4 C3 167.07(18)
C7 Fe1 C4 C3 86.46(19)
C2 Fe1 C4 C5 80.50(15)
C8 Fe1 C4 C5 172.1(3)
C1 Fe1 C4 C5 35.99(15)
C9 Fe1 C4 C5 -54.1(7)
C6 Fe1 C4 C5 -114.50(16)
C10 Fe1 C4 C5 -76.1(2)
C7 Fe1 C4 C5 -156.70(18)
C3 Fe1 C4 C5 116.8(2)
C5 Fe1 C4 Si2 120.5(2)
C2 Fe1 C4 Si2 -159.03(19)
C8 Fe1 C4 Si2 -67.5(3)
C1 Fe1 C4 Si2 156.46(18)
C9 Fe1 C4 Si2 66.4(7)
C6 Fe1 C4 Si2 6.0(2)
C10 Fe1 C4 Si2 44.4(2)
C7 Fe1 C4 Si2 -36.2(2)
C3 Fe1 C4 Si2 -122.7(2)
C2 C1 C5 C4 -1.1(3)
Si1 C1 C5 C4 -176.23(18)
Fe1 C1 C5 C4 59.24(18)
C2 C1 C5 Fe1 -60.30(16)
Si1 C1 C5 Fe1 124.52(19)
C3 C4 C5 C1 1.8(3)
Si2 C4 C5 C1 179.84(18)
Fe1 C4 C5 C1 -58.20(18)
C3 C4 C5 Fe1 60.00(16)
Si2 C4 C5 Fe1 -122.0(2)
C2 Fe1 C5 C1 40.14(15)
C8 Fe1 C5 C1 -36.9(7)
C9 Fe1 C5 C1 -71.1(2)
C6 Fe1 C5 C1 -154.64(16)
C10 Fe1 C5 C1 -111.74(17)
C7 Fe1 C5 C1 169.3(3)
C3 Fe1 C5 C1 84.46(16)
C4 Fe1 C5 C1 122.8(2)
C2 Fe1 C5 C4 -82.70(15)
C8 Fe1 C5 C4 -159.7(7)
C1 Fe1 C5 C4 -122.8(2)
C9 Fe1 C5 C4 166.07(18)
C6 Fe1 C5 C4 82.53(18)
C10 Fe1 C5 C4 125.43(17)
C7 Fe1 C5 C4 46.5(3)
C3 Fe1 C5 C4 -38.37(14)
C5 Fe1 C6 C10 87.5(2)
C2 Fe1 C6 C10 -159.7(4)
C8 Fe1 C6 C10 -81.4(3)
C1 Fe1 C6 C10 50.8(3)
C9 Fe1 C6 C10 -37.6(2)
C7 Fe1 C6 C10 -119.1(3)
C3 Fe1 C6 C10 168.81(19)
C4 Fe1 C6 C10 130.1(2)
C5 Fe1 C6 C7 -153.5(2)
C2 Fe1 C6 C7 -40.6(6)
C8 Fe1 C6 C7 37.6(2)
C1 Fe1 C6 C7 169.8(2)
C9 Fe1 C6 C7 81.4(2)
C10 Fe1 C6 C7 119.1(3)
C3 Fe1 C6 C7 -72.1(2)
C4 Fe1 C6 C7 -110.9(2)
C10 C6 C7 C8 0.7(3)
Fe1 C6 C7 C8 -59.4(2)
C10 C6 C7 Fe1 60.1(2)
C5 Fe1 C7 C8 172.1(3)
C2 Fe1 C7 C8 -73.4(3)
C1 Fe1 C7 C8 -40.0(7)
C9 Fe1 C7 C8 37.7(2)
C6 Fe1 C7 C8 118.8(3)
C10 Fe1 C7 C8 81.5(3)
C3 Fe1 C7 C8 -114.0(2)
C4 Fe1 C7 C8 -156.1(2)
C5 Fe1 C7 C6 53.3(4)
C2 Fe1 C7 C6 167.79(18)
C8 Fe1 C7 C6 -118.8(3)
C1 Fe1 C7 C6 -158.8(5)
C9 Fe1 C7 C6 -81.1(2)
C10 Fe1 C7 C6 -37.4(2)
C3 Fe1 C7 C6 127.2(2)
C4 Fe1 C7 C6 85.1(2)
C6 C7 C8 C9 -0.5(3)
Fe1 C7 C8 C9 -60.0(2)
C6 C7 C8 Fe1 59.5(2)
C5 Fe1 C8 C7 -160.3(6)
C2 Fe1 C8 C7 126.8(2)
C1 Fe1 C8 C7 169.0(2)
C9 Fe1 C8 C7 -119.0(3)
C6 Fe1 C8 C7 -37.8(2)
C10 Fe1 C8 C7 -81.1(2)
C3 Fe1 C8 C7 83.2(2)
C4 Fe1 C8 C7 46.4(4)
C5 Fe1 C8 C9 -41.3(8)
C2 Fe1 C8 C9 -114.2(2)
C1 Fe1 C8 C9 -72.0(3)
C6 Fe1 C8 C9 81.2(2)
C10 Fe1 C8 C9 37.9(2)
C7 Fe1 C8 C9 119.0(3)
C3 Fe1 C8 C9 -157.8(2)
C4 Fe1 C8 C9 165.4(2)
C7 C8 C9 C10 0.1(4)
Fe1 C8 C9 C10 -60.2(2)
C7 C8 C9 Fe1 60.2(2)
C5 Fe1 C9 C8 170.0(2)
C2 Fe1 C9 C8 84.2(2)
C1 Fe1 C9 C8 128.7(2)
C6 Fe1 C9 C8 -81.3(2)
C10 Fe1 C9 C8 -118.6(3)
C7 Fe1 C9 C8 -37.5(2)
C3 Fe1 C9 C8 47.0(4)
C4 Fe1 C9 C8 -145.9(6)
C5 Fe1 C9 C10 -71.5(3)
C2 Fe1 C9 C10 -157.2(2)
C8 Fe1 C9 C10 118.6(3)
C1 Fe1 C9 C10 -112.7(2)
C6 Fe1 C9 C10 37.3(2)
C7 Fe1 C9 C10 81.1(3)
C3 Fe1 C9 C10 165.6(3)
C4 Fe1 C9 C10 -27.3(8)
C7 C6 C10 C9 -0.6(4)
Fe1 C6 C10 C9 59.4(2)
C7 C6 C10 Fe1 -60.0(2)
C8 C9 C10 C6 0.3(4)
Fe1 C9 C10 C6 -59.5(2)
C8 C9 C10 Fe1 59.9(2)
C5 Fe1 C10 C6 -110.8(2)
C2 Fe1 C10 C6 168.4(2)
C8 Fe1 C10 C6 81.3(2)
C1 Fe1 C10 C6 -155.26(19)
C9 Fe1 C10 C6 119.2(3)
C7 Fe1 C10 C6 37.7(2)
C3 Fe1 C10 C6 -35.7(6)
C4 Fe1 C10 C6 -68.4(3)
C5 Fe1 C10 C9 130.0(2)
C2 Fe1 C10 C9 49.2(4)
C8 Fe1 C10 C9 -37.9(2)
C1 Fe1 C10 C9 85.6(3)
C6 Fe1 C10 C9 -119.2(3)
C7 Fe1 C10 C9 -81.4(3)
C3 Fe1 C10 C9 -154.9(4)
C4 Fe1 C10 C9 172.5(2)
C21 N1 C11 C2 -178.0(2)
C3 C2 C11 N1 -3.9(4)
C1 C2 C11 N1 179.8(2)
Fe1 C2 C11 N1 -91.4(3)
C11 N1 C21 C22 -128.9(3)
C11 N1 C21 C26 58.0(4)
C26 C21 C22 F22 179.7(3)
N1 C21 C22 F22 6.1(4)
C26 C21 C22 C23 0.5(4)
N1 C21 C22 C23 -173.1(2)
F22 C22 C23 F23 1.4(4)
C21 C22 C23 F23 -179.4(3)
F22 C22 C23 C24 -178.7(3)
C21 C22 C23 C24 0.4(4)
F23 C23 C24 F24 -0.7(4)
C22 C23 C24 F24 179.5(3)
F23 C23 C24 C25 178.9(3)
C22 C23 C24 C25 -0.9(4)
F24 C24 C25 F25 0.5(4)
C23 C24 C25 F25 -179.1(3)
F24 C24 C25 C26 -180.0(3)
C23 C24 C25 C26 0.4(5)
F25 C25 C26 F26 -2.1(4)
C24 C25 C26 F26 178.4(3)
F25 C25 C26 C21 -179.9(3)
C24 C25 C26 C21 0.6(5)
C22 C21 C26 F26 -178.8(3)
N1 C21 C26 F26 -5.6(4)
C22 C21 C26 C25 -1.0(4)
N1 C21 C26 C25 172.2(3)
